data_8000352
loop_
_publ_author_name
'Pavlov, Alexander A.'
'Nelyubina, Yulia V.'
'Kats, Svitlana V.'
'Penkova, Larysa V.'
'Efimov, Nikolay N.'
'Dmitrienko, Artem O.'
'Vologzhanina, Anna V.'
'Belov, Alexander S.'
'Voloshin, Yan Z.'
'Novikov, Valentin V.'

_publ_section_title
;
 Polymorphism in a Cobalt-Based Single-Ion Magnet Tuning Its Barrier to
 Magnetization Relaxation.
;
_journal_issue 20
_journal_name_full 'The journal of physical chemistry letters'
_journal_page_first 4111
_journal_page_last 4116
_journal_paper_doi 10.1021/acs.jpclett.6b02091
_journal_volume 7
_journal_year 2016
_chemical_formula_moiety 'C31 H51 B Co N9 O3, Cl'
_chemical_formula_sum 'C31 H51 B Cl Co N9 O3'
_chemical_formula_weight 702.99
_space_group_crystal_system triclinic
_space_group_IT_number 2
_space_group_name_Hall '-P 1'
_space_group_name_H-M_alt 'P -1'
_atom_sites_solution_hydrogens mixed
_audit_creation_method SHELXL-2014/6
_cell_angle_alpha 84.999(7)
_cell_angle_beta 84.042(6)
_cell_angle_gamma 63.879(5)
_cell_formula_units_Z 2
_cell_length_a 8.1868(7)
_cell_length_b 8.2071(7)
_cell_length_c 29.482(3)
_cell_measurement_reflns_used 2066
_cell_measurement_temperature 150(2)
_cell_measurement_theta_max 30
_cell_measurement_theta_min 3
_cell_volume 1767.1(3)
_computing_cell_refinement 'APEX2 (Bruker, 2005)'
_computing_data_collection 'APEX2 (Bruker, 2005)'
_computing_data_reduction 'APEX2 (Bruker, 2005)'
_computing_molecular_graphics 'SHELXL-2014/6 (Sheldrick, 2014)'
_computing_publication_material 'SHELXL-2014/6 (Sheldrick, 2014)'
_computing_structure_refinement 'SHELXL-2014/6 (Sheldrick, 2014)'
_computing_structure_solution 'SHELXL-2014/6 (Sheldrick, 2014)'
_diffrn_ambient_temperature 150(2)
_diffrn_measured_fraction_theta_full 0.959
_diffrn_measured_fraction_theta_max 0.940
_diffrn_measurement_device_type 'Bruker APEX2 DUO CCD area detector'
_diffrn_measurement_method 'phi and omega scans'
_diffrn_radiation_type CuK\a
_diffrn_radiation_wavelength 1.54178
_diffrn_reflns_av_R_equivalents 0.0763
_diffrn_reflns_av_unetI/netI 0.0741
_diffrn_reflns_Laue_measured_fraction_full 0.959
_diffrn_reflns_Laue_measured_fraction_max 0.940
_diffrn_reflns_limit_h_max 8
_diffrn_reflns_limit_h_min -9
_diffrn_reflns_limit_k_max 8
_diffrn_reflns_limit_k_min -9
_diffrn_reflns_limit_l_max 34
_diffrn_reflns_limit_l_min -34
_diffrn_reflns_number 18517
_diffrn_reflns_point_group_measured_fraction_full 0.959
_diffrn_reflns_point_group_measured_fraction_max 0.940
_diffrn_reflns_theta_full 67.679
_diffrn_reflns_theta_max 66.968
_diffrn_reflns_theta_min 3.017
_exptl_absorpt_coefficient_mu 4.864
_exptl_absorpt_correction_T_max 0.7529
_exptl_absorpt_correction_T_min 0.4273
_exptl_absorpt_correction_type multi-scan
_exptl_absorpt_process_details 'APEX2 (Bruker, 2005)'
_exptl_crystal_colour orange
_exptl_crystal_density_diffrn 1.321
_exptl_crystal_description plate
_exptl_crystal_F_000 746
_exptl_crystal_size_max 0.250
_exptl_crystal_size_mid 0.050
_exptl_crystal_size_min 0.010
_refine_diff_density_max 1.676
_refine_diff_density_min -1.105
_refine_diff_density_rms 0.214
_refine_ls_extinction_coef 0.0102(18)
_refine_ls_extinction_expression Fc^*^=kFc[1+0.001xFc^2^\l^3^/sin(2\q)]^-1/4^
_refine_ls_extinction_method SHELXL
_refine_ls_goodness_of_fit_ref 2.465
_refine_ls_hydrogen_treatment constr
_refine_ls_matrix_type full
_refine_ls_number_parameters 417
_refine_ls_number_reflns 5740
_refine_ls_number_restraints 54
_refine_ls_restrained_S_all 2.467
_refine_ls_R_factor_all 0.1516
_refine_ls_R_factor_gt 0.1451
_refine_ls_shift/su_max 0.000
_refine_ls_shift/su_mean 0.000
_refine_ls_structure_factor_coef Fsqd
_refine_ls_weighting_details 'w=1/[\s^2^(Fo^2^)+(0.0900P)^2^+1.7000P] where P=(Fo^2^+2Fc^2^)/3'
_refine_ls_weighting_scheme calc
_refine_ls_wR_factor_gt 0.3514
_refine_ls_wR_factor_ref 0.3567
_reflns_Friedel_coverage 0.000
_reflns_number_gt 5341
_reflns_number_total 5740
_reflns_threshold_expression 'I > 2\s(I)'
_cod_data_source_file jz6b02091_si_003.cif
_cod_data_source_block CoB
_cod_database_code 8000352
_shelx_space_group_comment
;
The symmetry employed for this shelxl refinement is uniquely defined
by the following loop, which should always be used as a source of
symmetry information in preference to the above space-group names.
They are only intended as comments.
;
_shelx_estimated_absorpt_t_min 0.376
_shelx_estimated_absorpt_t_max 0.953
_shelxl_version_number 2014/6

loop_
_space_group_symop_operation_xyz
'x, y, z'
'-x, -y, -z'

loop_
_atom_site_label
_atom_site_type_symbol
_atom_site_fract_x
_atom_site_fract_y
_atom_site_fract_z
_atom_site_U_iso_or_equiv
_atom_site_adp_type
_atom_site_occupancy
_atom_site_site_symmetry_order
_atom_site_calc_flag
_atom_site_refinement_flags_posn
_atom_site_refinement_flags_adp
Co1 Co 0.9695(2) 0.1808(2) 0.14911(7) 0.0195(5) Uani 1 1 d . .
B1 B 1.0987(16) -0.0172(16) 0.2497(4) 0.019(2) Uani 1 1 d . U
O1 O 0.9114(11) -0.0042(12) 0.2419(3) 0.030(2) Uani 1 1 d . .
O2 O 1.0818(11) 0.1798(11) 0.2473(3) 0.0256(18) Uani 1 1 d . .
O3 O 1.2333(11) -0.1205(10) 0.2121(3) 0.0297(18) Uani 1 1 d . .
N1 N 0.8384(14) 0.0763(14) 0.2019(3) 0.025(2) Uani 1 1 d . U
N2 N 0.7174(13) 0.2210(13) 0.1230(3) 0.021(2) Uani 1 1 d . U
N3 N 0.6270(14) 0.2907(14) 0.0855(3) 0.028(2) Uani 1 1 d . .
H3N H 0.6710 0.3361 0.0585 0.033 Uiso 1 1 d R U
N4 N 1.0405(13) 0.2686(14) 0.2069(3) 0.027(2) Uani 1 1 d . .
N5 N 0.9586(13) 0.4440(12) 0.1276(3) 0.021(2) Uani 1 1 d . .
N6 N 0.9380(14) 0.5543(14) 0.0900(4) 0.029(2) Uani 1 1 d . .
H6N H 0.9038 0.5375 0.0623 0.035 Uiso 1 1 d R U
N7 N 1.2024(12) -0.0564(12) 0.1684(3) 0.023(2) Uani 1 1 d . .
N8 N 1.1283(13) 0.0719(12) 0.0861(3) 0.025(2) Uani 1 1 d . .
N9 N 1.1246(13) 0.1131(13) 0.0419(3) 0.028(2) Uani 1 1 d . U
H9N H 1.0212 0.2216 0.0336 0.034 Uiso 1 1 d R U
C1 C 0.5670(19) 0.026(2) 0.2322(4) 0.038(3) Uani 1 1 d . .
H1A H 0.4481 0.0534 0.2213 0.057 Uiso 1 1 calc R U
H1B H 0.6353 -0.1059 0.2374 0.057 Uiso 1 1 calc R U
H1C H 0.5489 0.0857 0.2609 0.057 Uiso 1 1 calc R U
C2 C 0.6727(17) 0.0938(17) 0.1969(5) 0.031(3) Uani 1 1 d . .
C3 C 0.6097(15) 0.1727(15) 0.1536(4) 0.020(2) Uani 1 1 d . U
C4 C 0.4463(16) 0.2115(17) 0.1347(4) 0.026(3) Uani 1 1 d . U
H4A H 0.3474 0.1905 0.1490 0.031 Uiso 1 1 calc R U
C5 C 0.4560(16) 0.2868(17) 0.0910(5) 0.033(3) Uani 1 1 d . .
H5A H 0.3662 0.3271 0.0694 0.039 Uiso 1 1 calc R U
C6 C 1.069(2) 0.5173(18) 0.2430(4) 0.036(3) Uani 1 1 d . .
H6A H 1.0528 0.6407 0.2337 0.054 Uiso 1 1 calc R U
H6B H 0.9845 0.5218 0.2696 0.054 Uiso 1 1 calc R U
H6C H 1.1946 0.4432 0.2511 0.054 Uiso 1 1 calc R U
C7 C 1.0302(15) 0.4353(14) 0.2046(4) 0.021(2) Uani 1 1 d . .
C8 C 0.9888(17) 0.5279(16) 0.1610(4) 0.029(3) Uani 1 1 d . .
C9 C 0.9849(16) 0.6922(15) 0.1433(4) 0.028(3) Uani 1 1 d . .
H9A H 1.0023 0.7783 0.1592 0.033 Uiso 1 1 calc R U
C10 C 0.9516(19) 0.7047(18) 0.0992(4) 0.035(3) Uani 1 1 d . U
H10A H 0.9398 0.8031 0.0782 0.042 Uiso 1 1 calc R U
C11 C 1.4784(17) -0.3302(15) 0.1483(4) 0.025(2) Uani 1 1 d . U
H11A H 1.5528 -0.3805 0.1203 0.038 Uiso 1 1 calc R U
H11B H 1.5534 -0.3121 0.1694 0.038 Uiso 1 1 calc R U
H11C H 1.4314 -0.4148 0.1627 0.038 Uiso 1 1 calc R U
C12 C 1.3259(17) -0.1562(17) 0.1374(4) 0.032(3) Uani 1 1 d . .
C13 C 1.2859(15) -0.0821(15) 0.0926(4) 0.030(3) Uani 1 1 d . .
C14 C 1.3758(17) -0.1354(17) 0.0493(4) 0.034(3) Uani 1 1 d . .
H14A H 1.4902 -0.2364 0.0434 0.041 Uiso 1 1 calc R U
C15 C 1.262(2) -0.007(2) 0.0149(5) 0.054(5) Uani 1 1 d . .
H15A H 1.2791 -0.0083 -0.0175 0.065 Uiso 1 1 calc R U
C16 C 1.164(2) -0.107(2) 0.2957(4) 0.047(4) Uani 1 1 d . .
H16A H 1.2722 -0.0875 0.3006 0.056 Uiso 1 1 calc R U
H16B H 1.2073 -0.2392 0.2933 0.056 Uiso 1 1 calc R U
C17 C 1.0336(18) -0.0504(19) 0.3394(4) 0.033(3) Uani 1 1 d . .
H17A H 1.1069 -0.0851 0.3664 0.039 Uiso 1 1 calc R U
H17B H 0.9627 0.0834 0.3383 0.039 Uiso 1 1 calc R U
C18 C 0.9012(16) -0.1374(18) 0.3455(4) 0.027(3) Uani 1 1 d . .
H18A H 0.8173 -0.0910 0.3206 0.032 Uiso 1 1 calc R U
H18B H 0.9709 -0.2705 0.3431 0.032 Uiso 1 1 calc R U
C19 C 0.7901(17) -0.098(2) 0.3912(4) 0.032(3) Uani 1 1 d . .
H19A H 0.7242 0.0352 0.3939 0.039 Uiso 1 1 calc R U
H19B H 0.8742 -0.1479 0.4160 0.039 Uiso 1 1 calc R U
C20 C 0.6509(18) -0.1793(17) 0.3974(4) 0.029(3) Uani 1 1 d . .
H20A H 0.5578 -0.1188 0.3750 0.035 Uiso 1 1 calc R U
H20B H 0.7145 -0.3101 0.3912 0.035 Uiso 1 1 calc R U
C21 C 0.5579(16) -0.1579(16) 0.4445(4) 0.027(3) Uani 1 1 d . .
H21A H 0.4953 -0.0272 0.4509 0.032 Uiso 1 1 calc R U
H21B H 0.6508 -0.2195 0.4669 0.032 Uiso 1 1 calc R U
C22 C 0.4166(17) -0.2379(17) 0.4506(5) 0.032(3) Uani 1 1 d . .
H22A H 0.3278 -0.1807 0.4270 0.039 Uiso 1 1 calc R U
H22B H 0.4806 -0.3698 0.4455 0.039 Uiso 1 1 calc R U
C23 C 0.3136(19) -0.210(2) 0.4974(5) 0.036(3) Uani 1 1 d . .
H23A H 0.2486 -0.0782 0.5025 0.043 Uiso 1 1 calc R U
H23B H 0.4020 -0.2671 0.5211 0.043 Uiso 1 1 calc R U
C24 C 0.177(2) -0.290(3) 0.5024(5) 0.054(5) Uani 1 1 d . .
H24A H 0.2410 -0.4224 0.4979 0.065 Uiso 1 1 calc R U
H24B H 0.0881 -0.2339 0.4787 0.065 Uiso 1 1 calc R U
C25 C 0.0736(16) -0.2572(17) 0.5501(4) 0.027(3) Uani 1 1 d . .
H25A H 0.0089 -0.1249 0.5544 0.032 Uiso 1 1 calc R U
H25B H 0.1629 -0.3118 0.5737 0.032 Uiso 1 1 calc R U
C26 C -0.0672(17) -0.3398(18) 0.5570(5) 0.033(3) Uani 1 1 d . .
H26A H -0.1612 -0.2791 0.5347 0.040 Uiso 1 1 calc R U
H26B H -0.0038 -0.4704 0.5505 0.040 Uiso 1 1 calc R U
C27 C -0.1584(17) -0.3195(17) 0.6041(4) 0.028(3) Uani 1 1 d . .
H27A H -0.2141 -0.1900 0.6116 0.033 Uiso 1 1 calc R U
H27B H -0.0662 -0.3891 0.6262 0.033 Uiso 1 1 calc R U
C28 C -0.3106(17) -0.3898(19) 0.6085(4) 0.033(3) Uani 1 1 d . .
H28A H -0.4018 -0.3206 0.5861 0.040 Uiso 1 1 calc R U
H28B H -0.2542 -0.5192 0.6009 0.040 Uiso 1 1 calc R U
C29 C -0.4075(18) -0.3709(17) 0.6562(4) 0.031(3) Uani 1 1 d . .
H29A H -0.4733 -0.2404 0.6628 0.037 Uiso 1 1 calc R U
H29B H -0.3154 -0.4308 0.6790 0.037 Uiso 1 1 calc R U
C30 C -0.544(2) -0.455(2) 0.6615(5) 0.040(3) Uani 1 1 d . .
H30A H -0.6409 -0.3896 0.6404 0.048 Uiso 1 1 calc R U
H30B H -0.4799 -0.5835 0.6533 0.048 Uiso 1 1 calc R U
C31 C -0.6276(18) -0.444(2) 0.7095(5) 0.043(3) Uani 1 1 d . U
H31A H -0.7136 -0.4988 0.7118 0.065 Uiso 1 1 calc R U
H31B H -0.5317 -0.5107 0.7305 0.065 Uiso 1 1 calc R U
H31C H -0.6926 -0.3170 0.7176 0.065 Uiso 1 1 calc R U
Cl1 Cl 0.7903(4) 0.4586(4) 0.00716(10) 0.0286(7) Uani 1 1 d . .

loop_
_atom_site_aniso_label
_atom_site_aniso_U_11
_atom_site_aniso_U_22
_atom_site_aniso_U_33
_atom_site_aniso_U_23
_atom_site_aniso_U_13
_atom_site_aniso_U_12
Co1 0.0101(9) 0.0086(9) 0.0404(10) -0.0025(7) 0.0018(7) -0.0052(6)
B1 0.012(4) 0.014(4) 0.031(4) -0.003(3) -0.004(3) -0.004(3)
O1 0.018(4) 0.030(5) 0.044(5) 0.008(4) 0.002(4) -0.015(4)
O2 0.019(4) 0.020(4) 0.031(4) -0.002(3) -0.007(3) -0.001(3)
O3 0.024(4) 0.014(4) 0.047(5) -0.014(4) 0.007(4) -0.004(3)
N1 0.024(4) 0.022(4) 0.036(4) -0.001(3) -0.002(3) -0.017(3)
N2 0.016(4) 0.022(4) 0.028(4) -0.001(3) 0.004(3) -0.013(3)
N3 0.026(6) 0.028(6) 0.041(5) -0.011(5) 0.008(4) -0.023(5)
N4 0.012(5) 0.027(6) 0.039(6) -0.007(5) 0.001(4) -0.006(4)
N5 0.025(5) 0.004(4) 0.031(5) 0.006(4) -0.008(4) -0.004(4)
N6 0.027(6) 0.021(5) 0.043(6) -0.005(5) 0.000(5) -0.015(5)
N7 0.014(5) 0.010(4) 0.040(5) -0.009(4) 0.007(4) -0.001(4)
N8 0.026(5) 0.008(5) 0.035(5) -0.004(4) 0.002(4) -0.003(4)
N9 0.023(4) 0.021(4) 0.031(4) -0.006(3) 0.001(3) -0.001(3)
C1 0.030(7) 0.054(9) 0.035(7) 0.010(6) -0.005(6) -0.025(7)
C2 0.025(7) 0.022(6) 0.053(8) -0.017(6) 0.008(6) -0.016(5)
C3 0.020(4) 0.014(4) 0.028(4) -0.006(3) 0.001(3) -0.008(3)
C4 0.023(4) 0.028(4) 0.034(4) -0.003(3) -0.006(3) -0.017(3)
C5 0.011(6) 0.029(7) 0.065(8) -0.012(6) -0.002(5) -0.013(5)
C6 0.063(9) 0.023(7) 0.032(6) 0.006(5) -0.011(6) -0.028(7)
C7 0.016(6) 0.004(5) 0.038(6) -0.004(5) -0.009(5) 0.000(4)
C8 0.025(6) 0.020(6) 0.048(7) -0.010(6) 0.006(5) -0.016(5)
C9 0.026(7) 0.015(6) 0.041(6) -0.005(5) 0.012(5) -0.010(5)
C10 0.039(5) 0.026(4) 0.040(5) -0.001(4) 0.004(4) -0.016(4)
C11 0.030(6) 0.009(5) 0.033(5) -0.001(4) -0.017(4) -0.002(4)
C12 0.026(7) 0.027(7) 0.047(7) -0.015(6) 0.009(5) -0.014(5)
C13 0.008(5) 0.018(6) 0.061(8) -0.012(6) 0.015(5) -0.005(4)
C14 0.022(6) 0.021(6) 0.056(8) -0.008(6) 0.002(6) -0.006(5)
C15 0.027(8) 0.036(9) 0.058(9) -0.001(7) -0.007(7) 0.024(6)
C16 0.047(9) 0.065(11) 0.035(7) -0.011(7) 0.012(6) -0.031(8)
C17 0.026(7) 0.040(8) 0.034(6) 0.000(6) 0.002(5) -0.017(6)
C18 0.022(6) 0.032(7) 0.040(6) 0.000(5) -0.005(5) -0.023(6)
C19 0.017(6) 0.050(8) 0.026(6) -0.006(6) 0.003(5) -0.011(6)
C20 0.030(7) 0.017(6) 0.045(7) -0.010(5) -0.004(6) -0.013(5)
C21 0.015(6) 0.021(6) 0.042(7) -0.004(5) 0.000(5) -0.006(5)
C22 0.025(7) 0.023(7) 0.050(7) 0.005(6) -0.004(6) -0.011(5)
C23 0.031(7) 0.044(8) 0.043(7) -0.001(6) 0.000(6) -0.027(6)
C24 0.060(10) 0.105(15) 0.036(7) -0.004(8) 0.000(7) -0.071(11)
C25 0.020(6) 0.029(7) 0.034(6) 0.010(5) -0.007(5) -0.013(5)
C26 0.023(6) 0.028(7) 0.048(7) -0.008(6) -0.009(6) -0.009(6)
C27 0.023(6) 0.022(6) 0.039(6) 0.003(5) -0.001(5) -0.012(5)
C28 0.021(7) 0.032(7) 0.044(7) -0.011(6) -0.001(5) -0.007(6)
C29 0.026(7) 0.020(6) 0.045(7) -0.001(5) -0.001(6) -0.009(5)
C30 0.036(8) 0.049(9) 0.045(7) 0.001(6) 0.003(6) -0.030(7)
C31 0.022(6) 0.055(7) 0.057(6) -0.005(6) 0.009(5) -0.022(5)
Cl1 0.0144(13) 0.0222(15) 0.0437(15) -0.0006(12) 0.0008(11) -0.0038(11)

loop_
_atom_type_symbol
_atom_type_description
_atom_type_scat_dispersion_real
_atom_type_scat_dispersion_imag
_atom_type_scat_source
C C 0.0181 0.0091 'International Tables Vol C Tables 4.2.6.8 and 6.1.1.4'
H H 0.0000 0.0000 'International Tables Vol C Tables 4.2.6.8 and 6.1.1.4'
B B 0.0090 0.0039 'International Tables Vol C Tables 4.2.6.8 and 6.1.1.4'
N N 0.0311 0.0180 'International Tables Vol C Tables 4.2.6.8 and 6.1.1.4'
O O 0.0492 0.0322 'International Tables Vol C Tables 4.2.6.8 and 6.1.1.4'
Cl Cl 0.3639 0.7018 'International Tables Vol C Tables 4.2.6.8 and 6.1.1.4'
Co Co -2.3653 3.6143 'International Tables Vol C Tables 4.2.6.8 and 6.1.1.4'

loop_
_geom_angle_atom_site_label_1
_geom_angle_atom_site_label_2
_geom_angle_atom_site_label_3
_geom_angle
N7 Co1 N1 81.8(4)
N7 Co1 N4 78.6(4)
N1 Co1 N4 80.8(4)
N7 Co1 N2 132.5(4)
N1 Co1 N2 74.7(4)
N4 Co1 N2 135.1(3)
N7 Co1 N5 127.0(4)
N1 Co1 N5 136.3(4)
N4 Co1 N5 75.3(4)
N2 Co1 N5 97.5(3)
N7 Co1 N8 73.9(3)
N1 Co1 N8 133.0(4)
N4 Co1 N8 130.5(4)
N2 Co1 N8 93.0(4)
N5 Co1 N8 89.6(3)
O3 B1 C16 110.1(10)
O3 B1 O1 108.9(9)
C16 B1 O1 112.7(10)
O3 B1 O2 108.7(9)
C16 B1 O2 108.9(10)
O1 B1 O2 107.5(8)
N1 O1 B1 117.6(8)
N4 O2 B1 115.0(8)
N7 O3 B1 118.8(8)
C2 N1 O1 116.4(10)
C2 N1 Co1 119.2(9)
O1 N1 Co1 124.4(7)
N3 N2 C3 107.7(9)
N3 N2 Co1 138.8(7)
C3 N2 Co1 113.4(8)
N2 N3 C5 110.5(10)
N2 N3 H3N 125.5
C5 N3 H3N 124.0
C7 N4 O2 114.9(10)
C7 N4 Co1 117.8(8)
O2 N4 Co1 127.2(7)
N6 N5 C8 105.8(9)
N6 N5 Co1 140.5(7)
C8 N5 Co1 113.7(7)
C10 N6 N5 110.7(10)
C10 N6 H6N 123.6
N5 N6 H6N 125.2
C12 N7 O3 115.0(9)
C12 N7 Co1 121.0(8)
O3 N7 Co1 123.9(6)
N9 N8 C13 107.2(9)
N9 N8 Co1 139.2(7)
C13 N8 Co1 113.5(8)
N8 N9 C15 116.1(10)
N8 N9 H9N 114.1
C15 N9 H9N 129.7
C2 C1 H1A 109.5
C2 C1 H1B 109.5
H1A C1 H1B 109.5
C2 C1 H1C 109.5
H1A C1 H1C 109.5
H1B C1 H1C 109.5
N1 C2 C3 112.7(11)
N1 C2 C1 123.6(12)
C3 C2 C1 123.5(11)
N2 C3 C4 109.6(10)
N2 C3 C2 119.7(10)
C4 C3 C2 130.7(11)
C5 C4 C3 106.9(10)
C5 C4 H4A 126.6
C3 C4 H4A 126.6
C4 C5 N3 105.4(11)
C4 C5 H5A 127.3
N3 C5 H5A 127.3
C7 C6 H6A 109.5
C7 C6 H6B 109.5
H6A C6 H6B 109.5
C7 C6 H6C 109.5
H6A C6 H6C 109.5
H6B C6 H6C 109.5
N4 C7 C8 114.3(10)
N4 C7 C6 123.6(11)
C8 C7 C6 122.0(10)
N5 C8 C9 109.0(11)
N5 C8 C7 118.7(10)
C9 C8 C7 132.1(12)
C10 C9 C8 106.3(12)
C10 C9 H9A 126.8
C8 C9 H9A 126.8
C9 C10 N6 108.1(12)
C9 C10 H10A 125.9
N6 C10 H10A 125.9
C12 C11 H11A 109.5
C12 C11 H11B 109.5
H11A C11 H11B 109.5
C12 C11 H11C 109.5
H11A C11 H11C 109.5
H11B C11 H11C 109.5
N7 C12 C13 112.2(11)
N7 C12 C11 123.3(11)
C13 C12 C11 124.3(10)
N8 C13 C14 107.4(11)
N8 C13 C12 119.3(10)
C14 C13 C12 133.3(11)
C13 C14 C15 107.9(11)
C13 C14 H14A 126.0
C15 C14 H14A 126.0
N9 C15 C14 101.0(12)
N9 C15 H15A 129.5
C14 C15 H15A 129.5
B1 C16 C17 120.2(12)
B1 C16 H16A 107.3
C17 C16 H16A 107.3
B1 C16 H16B 107.3
C17 C16 H16B 107.3
H16A C16 H16B 106.9
C18 C17 C16 113.3(11)
C18 C17 H17A 108.9
C16 C17 H17A 108.9
C18 C17 H17B 108.9
C16 C17 H17B 108.9
H17A C17 H17B 107.7
C19 C18 C17 112.2(10)
C19 C18 H18A 109.2
C17 C18 H18A 109.2
C19 C18 H18B 109.2
C17 C18 H18B 109.2
H18A C18 H18B 107.9
C18 C19 C20 113.2(10)
C18 C19 H19A 108.9
C20 C19 H19A 108.9
C18 C19 H19B 108.9
C20 C19 H19B 108.9
H19A C19 H19B 107.7
C21 C20 C19 112.6(10)
C21 C20 H20A 109.1
C19 C20 H20A 109.1
C21 C20 H20B 109.1
C19 C20 H20B 109.1
H20A C20 H20B 107.8
C20 C21 C22 112.5(10)
C20 C21 H21A 109.1
C22 C21 H21A 109.1
C20 C21 H21B 109.1
C22 C21 H21B 109.1
H21A C21 H21B 107.8
C23 C22 C21 113.5(11)
C23 C22 H22A 108.9
C21 C22 H22A 108.9
C23 C22 H22B 108.9
C21 C22 H22B 108.9
H22A C22 H22B 107.7
C22 C23 C24 112.4(12)
C22 C23 H23A 109.1
C24 C23 H23A 109.1
C22 C23 H23B 109.1
C24 C23 H23B 109.1
H23A C23 H23B 107.9
C23 C24 C25 110.8(12)
C23 C24 H24A 109.5
C25 C24 H24A 109.5
C23 C24 H24B 109.5
C25 C24 H24B 109.5
H24A C24 H24B 108.1
C24 C25 C26 112.4(10)
C24 C25 H25A 109.1
C26 C25 H25A 109.1
C24 C25 H25B 109.1
C26 C25 H25B 109.1
H25A C25 H25B 107.8
C27 C26 C25 112.8(10)
C27 C26 H26A 109.0
C25 C26 H26A 109.0
C27 C26 H26B 109.0
C25 C26 H26B 109.0
H26A C26 H26B 107.8
C26 C27 C28 111.3(10)
C26 C27 H27A 109.4
C28 C27 H27A 109.4
C26 C27 H27B 109.4
C28 C27 H27B 109.4
H27A C27 H27B 108.0
C29 C28 C27 112.9(11)
C29 C28 H28A 109.0
C27 C28 H28A 109.0
C29 C28 H28B 109.0
C27 C28 H28B 109.0
H28A C28 H28B 107.8
C28 C29 C30 112.6(11)
C28 C29 H29A 109.1
C30 C29 H29A 109.1
C28 C29 H29B 109.1
C30 C29 H29B 109.1
H29A C29 H29B 107.8
C31 C30 C29 111.3(12)
C31 C30 H30A 109.4
C29 C30 H30A 109.4
C31 C30 H30B 109.4
C29 C30 H30B 109.4
H30A C30 H30B 108.0
C30 C31 H31A 109.5
C30 C31 H31B 109.5
H31A C31 H31B 109.5
C30 C31 H31C 109.5
H31A C31 H31C 109.5
H31B C31 H31C 109.5

loop_
_geom_bond_atom_site_label_1
_geom_bond_atom_site_label_2
_geom_bond_distance
Co1 N7 2.124(9)
Co1 N1 2.131(9)
Co1 N4 2.133(10)
Co1 N2 2.156(10)
Co1 N5 2.163(9)
Co1 N8 2.170(9)
B1 O3 1.500(13)
B1 C16 1.515(19)
B1 O1 1.529(15)
B1 O2 1.556(15)
O1 N1 1.360(13)
O2 N4 1.333(13)
O3 N7 1.355(12)
N1 C2 1.323(16)
N2 N3 1.335(14)
N2 C3 1.352(14)
N3 C5 1.406(15)
N3 H3N 0.9542
N4 C7 1.329(15)
N5 N6 1.343(13)
N5 C8 1.350(16)
N6 C10 1.340(17)
N6 H6N 0.9312
N7 C12 1.318(14)
N8 N9 1.317(12)
N8 C13 1.368(15)
N9 C15 1.358(16)
N9 H9N 0.9540
C1 C2 1.510(17)
C1 H1A 0.9800
C1 H1B 0.9800
C1 H1C 0.9800
C2 C3 1.420(18)
C3 C4 1.395(17)
C4 C5 1.390(18)
C4 H4A 0.9500
C5 H5A 0.9500
C6 C7 1.495(17)
C6 H6A 0.9800
C6 H6B 0.9800
C6 H6C 0.9800
C7 C8 1.428(17)
C8 C9 1.391(17)
C9 C10 1.339(18)
C9 H9A 0.9500
C10 H10A 0.9500
C11 C12 1.461(17)
C11 H11A 0.9800
C11 H11B 0.9800
C11 H11C 0.9800
C12 C13 1.414(18)
C13 C14 1.407(17)
C14 C15 1.47(2)
C14 H14A 0.9500
C15 H15A 0.9500
C16 C17 1.551(17)
C16 H16A 0.9900
C16 H16B 0.9900
C17 C18 1.529(16)
C17 H17A 0.9900
C17 H17B 0.9900
C18 C19 1.519(16)
C18 H18A 0.9900
C18 H18B 0.9900
C19 C20 1.544(17)
C19 H19A 0.9900
C19 H19B 0.9900
C20 C21 1.496(17)
C20 H20A 0.9900
C20 H20B 0.9900
C21 C22 1.551(17)
C21 H21A 0.9900
C21 H21B 0.9900
C22 C23 1.521(18)
C22 H22A 0.9900
C22 H22B 0.9900
C23 C24 1.522(18)
C23 H23A 0.9900
C23 H23B 0.9900
C24 C25 1.542(18)
C24 H24A 0.9900
C24 H24B 0.9900
C25 C26 1.564(17)
C25 H25A 0.9900
C25 H25B 0.9900
C26 C27 1.494(17)
C26 H26A 0.9900
C26 H26B 0.9900
C27 C28 1.577(17)
C27 H27A 0.9900
C27 H27B 0.9900
C28 C29 1.527(17)
C28 H28A 0.9900
C28 H28B 0.9900
C29 C30 1.536(17)
C29 H29A 0.9900
C29 H29B 0.9900
C30 C31 1.499(18)
C30 H30A 0.9900
C30 H30B 0.9900
C31 H31A 0.9800
C31 H31B 0.9800
C31 H31C 0.9800

loop_
_geom_hbond_atom_site_label_D
_geom_hbond_atom_site_label_H
_geom_hbond_atom_site_label_A
_geom_hbond_distance_DH
_geom_hbond_distance_HA
_geom_hbond_distance_DA
_geom_hbond_angle_DHA
N3 H3N Cl1 0.95 2.13 3.074(10) 168.8
N6 H6N Cl1 0.93 2.23 3.136(11) 165.5
N9 H9N Cl1 0.95 2.18 3.134(10) 173.7

loop_
_geom_torsion_atom_site_label_1
_geom_torsion_atom_site_label_2
_geom_torsion_atom_site_label_3
_geom_torsion_atom_site_label_4
_geom_torsion
O3 B1 O1 N1 -58.4(12)
C16 B1 O1 N1 179.2(10)
O2 B1 O1 N1 59.2(11)
O3 B1 O2 N4 54.4(11)
C16 B1 O2 N4 174.3(9)
O1 B1 O2 N4 -63.3(10)
C16 B1 O3 N7 -177.1(11)
O1 B1 O3 N7 58.8(12)
O2 B1 O3 N7 -57.9(12)
B1 O1 N1 C2 -176.8(10)
B1 O1 N1 Co1 1.1(13)
C3 N2 N3 C5 -0.7(12)
Co1 N2 N3 C5 -175.8(9)
B1 O2 N4 C7 -178.6(9)
B1 O2 N4 Co1 6.8(12)
C8 N5 N6 C10 -0.9(13)
Co1 N5 N6 C10 -177.4(10)
B1 O3 N7 C12 -179.2(10)
B1 O3 N7 Co1 -1.4(13)
C13 N8 N9 C15 4.7(16)
Co1 N8 N9 C15 -179.0(12)
O1 N1 C2 C3 -177.8(9)
Co1 N1 C2 C3 4.1(13)
O1 N1 C2 C1 -1.6(17)
Co1 N1 C2 C1 -179.7(9)
N3 N2 C3 C4 0.6(12)
Co1 N2 C3 C4 177.1(8)
N3 N2 C3 C2 179.9(10)
Co1 N2 C3 C2 -3.6(12)
N1 C2 C3 N2 -0.2(15)
C1 C2 C3 N2 -176.4(11)
N1 C2 C3 C4 179.0(12)
C1 C2 C3 C4 3(2)
N2 C3 C4 C5 -0.2(13)
C2 C3 C4 C5 -179.4(12)
C3 C4 C5 N3 -0.2(13)
N2 N3 C5 C4 0.6(13)
O2 N4 C7 C8 179.0(9)
Co1 N4 C7 C8 -5.8(13)
O2 N4 C7 C6 2.5(16)
Co1 N4 C7 C6 177.6(10)
N6 N5 C8 C9 0.5(13)
Co1 N5 C8 C9 178.0(8)
N6 N5 C8 C7 -175.2(10)
Co1 N5 C8 C7 2.3(13)
N4 C7 C8 N5 2.2(16)
C6 C7 C8 N5 178.8(11)
N4 C7 C8 C9 -172.3(12)
C6 C7 C8 C9 4(2)
N5 C8 C9 C10 0.2(14)
C7 C8 C9 C10 175.1(13)
C8 C9 C10 N6 -0.7(14)
N5 N6 C10 C9 1.1(14)
O3 N7 C12 C13 -180.0(10)
Co1 N7 C12 C13 2.1(15)
O3 N7 C12 C11 4.4(17)
Co1 N7 C12 C11 -173.5(9)
N9 N8 C13 C14 -1.6(13)
Co1 N8 C13 C14 -178.9(8)
N9 N8 C13 C12 179.4(11)
Co1 N8 C13 C12 2.0(14)
N7 C12 C13 N8 -2.7(17)
C11 C12 C13 N8 172.8(12)
N7 C12 C13 C14 178.6(13)
C11 C12 C13 C14 -6(2)
N8 C13 C14 C15 -1.6(15)
C12 C13 C14 C15 177.2(15)
N8 N9 C15 C14 -5.4(18)
C13 C14 C15 N9 4.0(17)
O3 B1 C16 C17 -167.8(12)
O1 B1 C16 C17 -46.0(17)
O2 B1 C16 C17 73.1(15)
B1 C16 C17 C18 79.6(17)
C16 C17 C18 C19 173.3(12)
C17 C18 C19 C20 178.1(11)
C18 C19 C20 C21 173.4(11)
C19 C20 C21 C22 179.4(11)
C20 C21 C22 C23 -177.2(11)
C21 C22 C23 C24 -179.8(14)
C22 C23 C24 C25 -179.4(12)
C23 C24 C25 C26 -179.3(14)
C24 C25 C26 C27 176.1(12)
C25 C26 C27 C28 175.4(11)
C26 C27 C28 C29 -179.8(11)
C27 C28 C29 C30 -174.9(11)
C28 C29 C30 C31 176.4(12)
